data_5000095
loop_
_publ_author_name
'Artioli, G.'
'Rinaldi, R.'
'Wilson, C. C.'
'Zanazzi, P. F.'

_publ_section_title
;
 Single-crystal pulsed neutron diffraction of a highly hydrous beryl
;
_journal_issue 5
_journal_name_full 'Acta Crystallographica B (39,1983-)'
_journal_page_first 733
_journal_page_last 737
_journal_paper_doi 10.1107/S0108768194014631
_journal_volume 51
_journal_year 1995
_chemical_formula_analytical
;
Be3 (Al1.3 Fe0.3 Mg0.4) Si6 O18 (Na0.45 (H2 O)0.95)
;
_chemical_formula_sum 'Al1.26 Be3 Fe0.32 H2.2 Mg0.42 Na0.45 O19.1 Si6'
_chemical_name_mineral Beryl
_chemical_name_systematic
;
Beryllium aluminium iron iron(III) magnesium aquasodium cyclo-
hexasilicate *
;
_space_group_IT_number 192
_symmetry_cell_setting hexagonal
_symmetry_Int_Tables_number 192
_symmetry_space_group_name_Hall '-P 6 2c'
_symmetry_space_group_name_H-M 'P 6/m c c'
_cell_angle_alpha 90
_cell_angle_beta 90
_cell_angle_gamma 120
_cell_formula_units_Z 2
_cell_length_a 9.292(1)
_cell_length_b 9.292(1)
_cell_length_c 9.193(1)
_cell_volume 687.4
_diffrn_ambient_temperature 293
_diffrn_radiation_probe x-ray
_exptl_crystal_density_meas 2.77
_cod_original_formula_sum 'H2.2 Al1.26 Be3 Fe.32 Mg.42 Na.45 O19.1 Si6'
_cod_structure_determination_method 'single crystal'
_cod_database_code 5000095

loop_
_symmetry_equiv_pos_as_xyz
x,y,z
-y,x-y,z
y-x,-x,z
x,y,-z
-y,x-y,-z
y-x,-x,-z
y,x,1/2+z
x-y,-y,1/2+z
-x,y-x,1/2+z
y,x,1/2-z
x-y,-y,1/2-z
-x,y-x,1/2-z
-x,-y,-z
y,y-x,-z
x-y,x,-z
-x,-y,z
y,y-x,z
x-y,x,z
-y,-x,1/2-z
y-x,y,1/2-z
x,x-y,1/2-z
-y,-x,1/2+z
y-x,y,1/2+z
x,x-y,1/2+z

loop_
_atom_site_label
_atom_site_type_symbol
_atom_site_symmetry_multiplicity
_atom_site_Wyckoff_symbol
_atom_site_fract_x
_atom_site_fract_y
_atom_site_fract_z
_atom_site_occupancy
_atom_site_attached_hydrogens
_atom_site_calc_flag
Si1 Si4+ 12 l 0.38536(7) 0.11225(8) 0. 1. 0 d
Be1 Be2+ 6 f 0.5 0. 0.25 1. 0 d
Al1 Al3+ 4 c 0.6667 0.3333 0.25 0.63 0 d
Fe1 Fe3+ 4 c 0.6667 0.3333 0.25 0.16 0 d
Mg1 Mg2+ 4 c 0.6667 0.3333 0.25 0.21 0 d
O1 O2- 12 l 0.3046(2) 0.2298(2) 0. 1. 0 d
O2 O2- 24 m 0.4945(1) 0.1415(1) 0.1450(1) 1. 0 d
O3 O2- 2 a 0. 0. 0.25 1.10(2) 2 d
Na1 Na1+ 2 b 0. 0. 0. 0.45(1) 0 d
H1 H1+ 24 m -1. -1. -1. 0.1833(33) 0 dum

loop_
_atom_type_symbol
_atom_type_oxidation_number
Si4+ 4.000
Be2+ 2.000
Al3+ 3.000
Fe3+ 2.906
Mg2+ 2.000
O2- -2.000
Na1+ 1.000
H1+ 1.000

loop_
_cod_changelog_entry_id
_cod_changelog_entry_author
_cod_changelog_entry_date
_cod_changelog_entry_text
1 'Vaitkus, Antanas' 2025-01-02T16:45:56+02:00
;
 Added the '_diffrn_ambient_temperature', '_diffrn_radiation_probe' and
 '_cod_structure_determination_method' data items after consulting the original
 publication. Removed the '_cod_duplicate_entry' data item.
;
